data_2224864
loop_
_publ_author_name
'Ashfaq, Muhammad'
'Khan, Islam Ullah'
'Arshad, Muhammad Nadeem'
'Ahmad, Hamad'
'Asghar, Muhammad Nadeem'

_publ_section_title
;
 <i>N</i>-[4-(<i>p</i>-Toluenesulfonamido)phenylsulfonyl]acetamide
;
_journal_coeditor_code BT5152
_journal_issue 2
_journal_name_full 'Acta Crystallographica Section E'
_journal_page_first o299
_journal_paper_doi 10.1107/S1600536809055706
_journal_volume 66
_journal_year 2010
_chemical_formula_moiety 'C15 H16 N2 O5 S2'
_chemical_formula_sum 'C15 H16 N2 O5 S2'
_chemical_formula_weight 368.42
_chemical_name_systematic
;
<i>N</i>-[4-(<i>p</i>-Toluenesulfonamido)phenylsulfonyl]acetamide
;
_space_group_IT_number 14
_symmetry_cell_setting monoclinic
_symmetry_space_group_name_Hall '-P 2yn'
_symmetry_space_group_name_H-M 'P 1 21/n 1'
_atom_sites_solution_hydrogens geom
_atom_sites_solution_primary direct
_atom_sites_solution_secondary difmap
_audit_creation_method SHELXL-97
_cell_angle_alpha 90.00
_cell_angle_beta 100.290(2)
_cell_angle_gamma 90.00
_cell_formula_units_Z 4
_cell_length_a 9.8077(4)
_cell_length_b 10.0782(4)
_cell_length_c 17.3081(7)
_cell_measurement_reflns_used 4606
_cell_measurement_temperature 296(2)
_cell_measurement_theta_max 26.78
_cell_measurement_theta_min 2.35
_cell_volume 1683.29(12)
_computing_cell_refinement 'SAINT (Bruker, 2007)'
_computing_data_collection 'APEX2 (Bruker, 2007)'
_computing_data_reduction 'SAINT (Bruker, 2007)'
_computing_molecular_graphics 'ORTEP-3 for Windows (Farrugia, 1997) and PLATON (Spek, 2009)'
_computing_publication_material
;
WinGX (Farrugia, 1999) and PLATON (Spek, 2009)
;
_computing_structure_refinement 'SHELXL97 (Sheldrick, 2008)'
_computing_structure_solution 'SHELXS97 (Sheldrick, 2008)'
_diffrn_ambient_temperature 296(2)
_diffrn_measured_fraction_theta_full 0.999
_diffrn_measured_fraction_theta_max 0.999
_diffrn_measurement_device_type 'Bruker Kappa APEXII CCD'
_diffrn_measurement_method '\f and \w scans'
_diffrn_radiation_monochromator graphite
_diffrn_radiation_source 'fine-focus sealed tube'
_diffrn_radiation_type MoK\a
_diffrn_radiation_wavelength 0.71073
_diffrn_reflns_av_R_equivalents 0.0323
_diffrn_reflns_av_sigmaI/netI 0.0326
_diffrn_reflns_limit_h_max 12
_diffrn_reflns_limit_h_min -11
_diffrn_reflns_limit_k_max 12
_diffrn_reflns_limit_k_min -12
_diffrn_reflns_limit_l_max 21
_diffrn_reflns_limit_l_min -22
_diffrn_reflns_number 16294
_diffrn_reflns_theta_full 27.13
_diffrn_reflns_theta_max 27.13
_diffrn_reflns_theta_min 2.35
_diffrn_standards_number 0
_exptl_absorpt_coefficient_mu 0.344
_exptl_absorpt_correction_T_max 0.9805
_exptl_absorpt_correction_T_min 0.8519
_exptl_absorpt_correction_type multi-scan
_exptl_absorpt_process_details '(SADABS; Bruker, 2007)'
_exptl_crystal_colour red
_exptl_crystal_density_diffrn 1.454
_exptl_crystal_density_method 'not measured'
_exptl_crystal_description needle
_exptl_crystal_F_000 768
_exptl_crystal_size_max 0.48
_exptl_crystal_size_mid 0.14
_exptl_crystal_size_min 0.05
_refine_diff_density_max 0.335
_refine_diff_density_min -0.313
_refine_ls_extinction_method none
_refine_ls_goodness_of_fit_ref 1.021
_refine_ls_hydrogen_treatment mixed
_refine_ls_matrix_type full
_refine_ls_number_parameters 225
_refine_ls_number_reflns 3715
_refine_ls_number_restraints 0
_refine_ls_restrained_S_all 1.021
_refine_ls_R_factor_all 0.0567
_refine_ls_R_factor_gt 0.0377
_refine_ls_shift/su_max 0.001
_refine_ls_shift/su_mean 0.000
_refine_ls_structure_factor_coef Fsqd
_refine_ls_weighting_details 'calc w=1/[\s^2^(Fo^2^)+(0.0603P)^2^+0.5119P] where P=(Fo^2^+2Fc^2^)/3'
_refine_ls_weighting_scheme calc
_refine_ls_wR_factor_gt 0.1022
_refine_ls_wR_factor_ref 0.1138
_reflns_number_gt 2787
_reflns_number_total 3715
_reflns_threshold_expression I>2\s(I)
_cod_data_source_file bt5152.cif
_cod_data_source_block I
_cod_depositor_comments
;
The following automatic conversions were performed:
'_symmetry_cell_setting' value 'Monoclinic' changed to 'monoclinic'
according to '/home/saulius/struct/CIF-dictionaries/cif_core.dic'
dictionary named 'cif_core.dic' version 2.4.1 from 2010-06-29.

Automatic conversion script
Id: cif_fix_enum 1527 2010-12-29 10:47:43Z saulius 

The following automatic conversions were performed:

'_symmetry_cell_setting' value 'Monoclinic' changed to 'monoclinic'
according to /home/saulius/struct/CIF-dictionaries/cif_core.dic
dictionary named 'cif_core.dic' version 2.4.1 from 2010-06-29.

Automatic conversion script
Id: cif_fix_values 1715 2011-07-08 13:25:40Z adriana 
;
_cod_original_cell_volume 1683.28(12)
_cod_original_sg_symbol_H-M 'P 21/n'
_cod_database_code 2224864
_cod_database_fobs_code 2224864

loop_
_symmetry_equiv_pos_as_xyz
'x, y, z'
'-x+1/2, y+1/2, -z+1/2'
'-x, -y, -z'
'x-1/2, -y-1/2, z-1/2'

loop_
_atom_site_type_symbol
_atom_site_label
_atom_site_fract_x
_atom_site_fract_y
_atom_site_fract_z
_atom_site_U_iso_or_equiv
_atom_site_adp_type
_atom_site_calc_flag
_atom_site_refinement_flags
_atom_site_occupancy
_atom_site_disorder_assembly
_atom_site_disorder_group
S S1 0.58372(5) 0.79324(5) 1.04610(3) 0.03142(15) Uani d . 1 . .
S S2 0.91252(5) 0.97819(6) 0.73350(3) 0.03660(16) Uani d . 1 . .
O O1 0.55834(15) 0.82933(16) 1.12253(9) 0.0429(4) Uani d . 1 . .
O O2 0.47119(14) 0.75141(16) 0.98763(9) 0.0422(4) Uani d . 1 . .
O O3 0.82154(16) 0.9285(2) 0.66630(9) 0.0553(5) Uani d . 1 . .
O O4 0.96901(18) 1.10836(16) 0.73294(11) 0.0532(5) Uani d . 1 . .
O O5 1.16225(16) 0.96040(18) 0.85525(9) 0.0501(4) Uani d . 1 . .
N N1 0.65425(17) 0.92526(18) 1.01581(10) 0.0315(4) Uani d . 1 . .
H H1N 0.693(2) 0.971(2) 1.0518(14) 0.038 Uiso d . 1 . .
N N2 1.04204(18) 0.86957(19) 0.74560(10) 0.0341(4) Uani d . 1 . .
H H2N 1.034(2) 0.811(2) 0.7122(14) 0.041 Uiso d . 1 . .
C C1 0.9121(2) 0.4715(2) 1.08120(15) 0.0427(5) Uani d . 1 . .
C C2 0.9326(2) 0.5914(2) 1.12183(15) 0.0470(6) Uani d . 1 . .
H H2 1.0146 0.6052 1.1572 0.056 Uiso calc R 1 . .
C C3 0.8338(2) 0.6893(2) 1.11050(13) 0.0413(5) Uani d . 1 . .
H H3 0.8485 0.7686 1.1382 0.050 Uiso calc R 1 . .
C C4 0.7115(2) 0.6690(2) 1.05720(12) 0.0316(4) Uani d . 1 . .
C C5 0.6907(2) 0.5522(2) 1.01500(13) 0.0382(5) Uani d . 1 . .
H H5 0.6100 0.5395 0.9784 0.046 Uiso calc R 1 . .
C C6 0.7907(2) 0.4546(2) 1.02772(15) 0.0436(5) Uani d . 1 . .
H H6 0.7761 0.3756 0.9997 0.052 Uiso calc R 1 . .
C C7 0.71121(19) 0.93381(19) 0.94715(11) 0.0278(4) Uani d . 1 . .
C C8 0.8064(2) 1.0347(2) 0.94356(13) 0.0404(5) Uani d . 1 . .
H H8 0.8291 1.0927 0.9856 0.048 Uiso calc R 1 . .
C C9 0.8672(2) 1.0495(2) 0.87847(14) 0.0422(5) Uani d . 1 . .
H H9 0.9305 1.1176 0.8764 0.051 Uiso calc R 1 . .
C C10 0.83393(19) 0.9629(2) 0.81628(12) 0.0306(4) Uani d . 1 . .
C C11 0.7379(2) 0.8629(2) 0.81853(12) 0.0330(5) Uani d . 1 . .
H H11 0.7152 0.8055 0.7761 0.040 Uiso calc R 1 . .
C C12 0.6760(2) 0.8483(2) 0.88342(12) 0.0326(5) Uani d . 1 . .
H H12 0.6110 0.7815 0.8847 0.039 Uiso calc R 1 . .
C C13 1.1547(2) 0.8753(2) 0.80521(12) 0.0354(5) Uani d . 1 . .
C C14 1.2619(3) 0.7714(3) 0.80379(15) 0.0567(7) Uani d . 1 . .
H H14A 1.3395 0.8090 0.7847 0.085 Uiso calc R 1 . .
H H14B 1.2234 0.7003 0.7698 0.085 Uiso calc R 1 . .
H H14C 1.2921 0.7377 0.8559 0.085 Uiso calc R 1 . .
C C15 1.0205(3) 0.3644(3) 1.09553(19) 0.0622(8) Uani d . 1 . .
H H15A 1.1045 0.3959 1.0806 0.093 Uiso calc R 1 . .
H H15B 0.9882 0.2876 1.0649 0.093 Uiso calc R 1 . .
H H15C 1.0381 0.3414 1.1502 0.093 Uiso calc R 1 . .

loop_
_atom_site_aniso_label
_atom_site_aniso_U_11
_atom_site_aniso_U_22
_atom_site_aniso_U_33
_atom_site_aniso_U_12
_atom_site_aniso_U_13
_atom_site_aniso_U_23
S1 0.0265(2) 0.0369(3) 0.0317(3) -0.0007(2) 0.00741(19) 0.0050(2)
S2 0.0365(3) 0.0453(3) 0.0291(3) 0.0072(2) 0.0089(2) 0.0104(2)
O1 0.0458(9) 0.0506(10) 0.0363(9) 0.0046(7) 0.0186(7) 0.0054(7)
O2 0.0288(7) 0.0490(9) 0.0467(9) -0.0064(7) 0.0012(7) 0.0068(7)
O3 0.0435(9) 0.0934(14) 0.0263(8) 0.0096(9) -0.0005(7) 0.0080(9)
O4 0.0615(11) 0.0412(9) 0.0638(11) 0.0059(8) 0.0301(9) 0.0200(9)
O5 0.0470(9) 0.0621(11) 0.0386(9) -0.0020(8) 0.0001(7) -0.0165(8)
N1 0.0343(9) 0.0320(10) 0.0286(9) -0.0029(7) 0.0069(7) -0.0014(7)
N2 0.0366(9) 0.0396(11) 0.0259(9) 0.0044(8) 0.0051(7) -0.0057(8)
C1 0.0388(12) 0.0384(13) 0.0519(14) 0.0012(10) 0.0107(10) 0.0152(11)
C2 0.0344(11) 0.0510(15) 0.0502(15) 0.0006(10) -0.0070(10) 0.0055(12)
C3 0.0388(12) 0.0413(13) 0.0412(13) -0.0034(10) 0.0004(9) -0.0022(10)
C4 0.0293(10) 0.0340(11) 0.0314(11) -0.0024(8) 0.0054(8) 0.0043(9)
C5 0.0334(11) 0.0390(12) 0.0408(12) -0.0047(9) 0.0024(9) 0.0011(10)
C6 0.0458(13) 0.0312(12) 0.0541(15) -0.0019(10) 0.0095(11) -0.0002(11)
C7 0.0261(9) 0.0279(10) 0.0294(10) 0.0036(8) 0.0048(7) 0.0034(8)
C8 0.0468(12) 0.0374(12) 0.0399(13) -0.0130(10) 0.0157(10) -0.0106(10)
C9 0.0472(12) 0.0362(12) 0.0474(14) -0.0133(10) 0.0203(10) -0.0059(10)
C10 0.0299(10) 0.0337(11) 0.0290(10) 0.0040(8) 0.0077(8) 0.0049(9)
C11 0.0343(10) 0.0363(12) 0.0270(10) -0.0003(9) 0.0014(8) -0.0019(9)
C12 0.0298(10) 0.0345(11) 0.0328(11) -0.0069(8) 0.0035(8) -0.0002(9)
C13 0.0328(10) 0.0478(13) 0.0260(11) 0.0016(9) 0.0069(8) 0.0010(10)
C14 0.0453(14) 0.080(2) 0.0434(14) 0.0217(13) 0.0050(11) -0.0013(13)
C15 0.0514(15) 0.0450(15) 0.092(2) 0.0109(12) 0.0188(14) 0.0226(15)

loop_
_atom_type_symbol
_atom_type_description
_atom_type_scat_dispersion_real
_atom_type_scat_dispersion_imag
_atom_type_scat_source
C C 0.0033 0.0016 'International Tables Vol C Tables 4.2.6.8 and 6.1.1.4'
H H 0.0000 0.0000 'International Tables Vol C Tables 4.2.6.8 and 6.1.1.4'
N N 0.0061 0.0033 'International Tables Vol C Tables 4.2.6.8 and 6.1.1.4'
O O 0.0106 0.0060 'International Tables Vol C Tables 4.2.6.8 and 6.1.1.4'
S S 0.1246 0.1234 'International Tables Vol C Tables 4.2.6.8 and 6.1.1.4'

loop_
_geom_angle_atom_site_label_1
_geom_angle_atom_site_label_2
_geom_angle_atom_site_label_3
_geom_angle_site_symmetry_1
_geom_angle_site_symmetry_3
_geom_angle
_geom_angle_publ_flag
O2 S1 O1 . . 119.38(9) ?
O2 S1 N1 . . 109.48(9) ?
O1 S1 N1 . . 104.07(9) ?
O2 S1 C4 . . 108.32(10) ?
O1 S1 C4 . . 108.50(9) ?
N1 S1 C4 . . 106.35(9) ?
O3 S2 O4 . . 120.38(11) ?
O3 S2 N2 . . 102.99(10) ?
O4 S2 N2 . . 108.54(10) ?
O3 S2 C10 . . 109.52(10) ?
O4 S2 C10 . . 108.37(10) ?
N2 S2 C10 . . 106.09(9) ?
C7 N1 S1 . . 125.38(15) ?
C7 N1 H1N . . 114.3(17) ?
S1 N1 H1N . . 112.5(17) ?
C13 N2 S2 . . 124.19(16) ?
C13 N2 H2N . . 121.9(17) ?
S2 N2 H2N . . 113.9(17) ?
C6 C1 C2 . . 118.3(2) ?
C6 C1 C15 . . 121.4(2) ?
C2 C1 C15 . . 120.3(2) ?
C3 C2 C1 . . 121.1(2) ?
C3 C2 H2 . . 119.5 ?
C1 C2 H2 . . 119.5 ?
C2 C3 C4 . . 119.5(2) ?
C2 C3 H3 . . 120.2 ?
C4 C3 H3 . . 120.2 ?
C5 C4 C3 . . 120.3(2) ?
C5 C4 S1 . . 120.96(16) ?
C3 C4 S1 . . 118.77(17) ?
C6 C5 C4 . . 119.3(2) ?
C6 C5 H5 . . 120.3 ?
C4 C5 H5 . . 120.3 ?
C5 C6 C1 . . 121.5(2) ?
C5 C6 H6 . . 119.3 ?
C1 C6 H6 . . 119.3 ?
C8 C7 C12 . . 119.38(18) ?
C8 C7 N1 . . 117.08(18) ?
C12 C7 N1 . . 123.53(18) ?
C9 C8 C7 . . 120.7(2) ?
C9 C8 H8 . . 119.7 ?
C7 C8 H8 . . 119.7 ?
C8 C9 C10 . . 119.6(2) ?
C8 C9 H9 . . 120.2 ?
C10 C9 H9 . . 120.2 ?
C9 C10 C11 . . 120.42(19) ?
C9 C10 S2 . . 120.36(16) ?
C11 C10 S2 . . 119.22(16) ?
C12 C11 C10 . . 120.14(19) ?
C12 C11 H11 . . 119.9 ?
C10 C11 H11 . . 119.9 ?
C11 C12 C7 . . 119.76(19) ?
C11 C12 H12 . . 120.1 ?
C7 C12 H12 . . 120.1 ?
O5 C13 N2 . . 120.4(2) ?
O5 C13 C14 . . 123.8(2) ?
N2 C13 C14 . . 115.8(2) ?
C13 C14 H14A . . 109.5 ?
C13 C14 H14B . . 109.5 ?
H14A C14 H14B . . 109.5 ?
C13 C14 H14C . . 109.5 ?
H14A C14 H14C . . 109.5 ?
H14B C14 H14C . . 109.5 ?
C1 C15 H15A . . 109.5 ?
C1 C15 H15B . . 109.5 ?
H15A C15 H15B . . 109.5 ?
C1 C15 H15C . . 109.5 ?
H15A C15 H15C . . 109.5 ?
H15B C15 H15C . . 109.5 ?

loop_
_geom_bond_atom_site_label_1
_geom_bond_atom_site_label_2
_geom_bond_site_symmetry_2
_geom_bond_distance
_geom_bond_publ_flag
S1 O2 . 1.4215(15) ?
S1 O1 . 1.4359(15) ?
S1 N1 . 1.6289(18) ?
S1 C4 . 1.758(2) ?
S2 O3 . 1.4244(17) ?
S2 O4 . 1.4247(18) ?
S2 N2 . 1.6615(18) ?
S2 C10 . 1.751(2) ?
O5 C13 . 1.211(3) ?
N1 C7 . 1.403(2) ?
N1 H1N . 0.81(2) ?
N2 C13 . 1.372(3) ?
N2 H2N . 0.82(2) ?
C1 C6 . 1.382(3) ?
C1 C2 . 1.394(4) ?
C1 C15 . 1.504(3) ?
C2 C3 . 1.372(3) ?
C2 H2 . 0.9300 ?
C3 C4 . 1.392(3) ?
C3 H3 . 0.9300 ?
C4 C5 . 1.381(3) ?
C5 C6 . 1.379(3) ?
C5 H5 . 0.9300 ?
C6 H6 . 0.9300 ?
C7 C8 . 1.389(3) ?
C7 C12 . 1.394(3) ?
C8 C9 . 1.374(3) ?
C8 H8 . 0.9300 ?
C9 C10 . 1.379(3) ?
C9 H9 . 0.9300 ?
C10 C11 . 1.385(3) ?
C11 C12 . 1.377(3) ?
C11 H11 . 0.9300 ?
C12 H12 . 0.9300 ?
C13 C14 . 1.488(3) ?
C14 H14A . 0.9600 ?
C14 H14B . 0.9600 ?
C14 H14C . 0.9600 ?
C15 H15A . 0.9600 ?
C15 H15B . 0.9600 ?
C15 H15C . 0.9600 ?

loop_
_geom_hbond_atom_site_label_D
_geom_hbond_atom_site_label_H
_geom_hbond_atom_site_label_A
_geom_hbond_site_symmetry_A
_geom_hbond_distance_DH
_geom_hbond_distance_HA
_geom_hbond_distance_DA
_geom_hbond_angle_DHA
N1 H1N O5 3_777 0.81(2) 2.06(2) 2.848(2) 162(2)
N2 H2N O1 4_675 0.82(2) 2.15(2) 2.950(2) 167(2)

loop_
_geom_torsion_atom_site_label_1
_geom_torsion_atom_site_label_2
_geom_torsion_atom_site_label_3
_geom_torsion_atom_site_label_4
_geom_torsion_site_symmetry_1
_geom_torsion_site_symmetry_2
_geom_torsion_site_symmetry_3
_geom_torsion_site_symmetry_4
_geom_torsion
_geom_torsion_publ_flag
O2 S1 N1 C7 . . . . -58.48(18) ?
O1 S1 N1 C7 . . . . 172.83(16) ?
C4 S1 N1 C7 . . . . 58.34(18) ?
O3 S2 N2 C13 . . . . -178.58(18) ?
O4 S2 N2 C13 . . . . 52.8(2) ?
C10 S2 N2 C13 . . . . -63.5(2) ?
C6 C1 C2 C3 . . . . 1.4(4) ?
C15 C1 C2 C3 . . . . -178.9(2) ?
C1 C2 C3 C4 . . . . -0.4(4) ?
C2 C3 C4 C5 . . . . -1.1(3) ?
C2 C3 C4 S1 . . . . 177.79(18) ?
O2 S1 C4 C5 . . . . -2.5(2) ?
O1 S1 C4 C5 . . . . 128.50(18) ?
N1 S1 C4 C5 . . . . -120.07(18) ?
O2 S1 C4 C3 . . . . 178.62(17) ?
O1 S1 C4 C3 . . . . -50.4(2) ?
N1 S1 C4 C3 . . . . 61.02(19) ?
C3 C4 C5 C6 . . . . 1.7(3) ?
S1 C4 C5 C6 . . . . -177.20(17) ?
C4 C5 C6 C1 . . . . -0.7(3) ?
C2 C1 C6 C5 . . . . -0.8(4) ?
C15 C1 C6 C5 . . . . 179.4(2) ?
S1 N1 C7 C8 . . . . -158.64(16) ?
S1 N1 C7 C12 . . . . 22.1(3) ?
C12 C7 C8 C9 . . . . -0.9(3) ?
N1 C7 C8 C9 . . . . 179.8(2) ?
C7 C8 C9 C10 . . . . -0.3(4) ?
C8 C9 C10 C11 . . . . 1.2(3) ?
C8 C9 C10 S2 . . . . -178.87(18) ?
O3 S2 C10 C9 . . . . -151.90(18) ?
O4 S2 C10 C9 . . . . -18.8(2) ?
N2 S2 C10 C9 . . . . 97.58(19) ?
O3 S2 C10 C11 . . . . 28.04(19) ?
O4 S2 C10 C11 . . . . 161.13(16) ?
N2 S2 C10 C11 . . . . -82.47(17) ?
C9 C10 C11 C12 . . . . -0.8(3) ?
S2 C10 C11 C12 . . . . 179.30(16) ?
C10 C11 C12 C7 . . . . -0.5(3) ?
C8 C7 C12 C11 . . . . 1.3(3) ?
N1 C7 C12 C11 . . . . -179.41(18) ?
S2 N2 C13 O5 . . . . 2.9(3) ?
S2 N2 C13 C14 . . . . -177.73(17) ?

loop_
_cod_related_entry_id
_cod_related_entry_database
_cod_related_entry_code
1 ChemSpider 946722
